data_7003958
loop_
_publ_author_name
'Liu, Jingyu'
'Iwasa, Naruhito'
'Nomura, Kotohiro'

_publ_section_title
;
 Synthesis of Al complexes containing phenoxy-imine ligands and their
 use as the catalyst precursors for efficient living ring-opening
 polymerisation of \e-caprolactone
;
_journal_issue 30
_journal_name_full 'Dalton Transactions'
_journal_page_first 3978
_journal_page_last 3988
_journal_paper_doi 10.1039/b801561a
_journal_year 2008
_chemical_formula_moiety 'C16 H29 Al2 N O '
_chemical_formula_sum 'C16 H29 Al2 N O'
_chemical_formula_weight 305.37
_space_group_IT_number 14
_symmetry_cell_setting monoclinic
_symmetry_Int_Tables_number 14
_symmetry_space_group_name_Hall '-P 2yn'
_symmetry_space_group_name_H-M 'P 1 21/n 1'
_audit_creation_date 2007-02-22
_audit_creation_method 'by CrystalStructure 3.8'
_cell_angle_alpha 90.0000
_cell_angle_beta 108.4732(18)
_cell_angle_gamma 90.0000
_cell_formula_units_Z 4
_cell_length_a 11.1926(6)
_cell_length_b 14.3616(7)
_cell_length_c 12.9141(8)
_cell_measurement_reflns_used 10208
_cell_measurement_temperature 243.1
_cell_measurement_theta_max 27.4
_cell_measurement_theta_min 3.2
_cell_volume 1968.89(19)
_computing_cell_refinement PROCESS-AUTO
_computing_data_collection PROCESS-AUTO
_computing_data_reduction CrystalStructure
_computing_publication_material 'CrystalStructure 3.8'
_computing_structure_refinement CRYSTALS
_computing_structure_solution 'DIRDIF99 (PATTY)'
_diffrn_detector_area_resol_mean 10.00
_diffrn_measured_fraction_theta_full 0.993
_diffrn_measured_fraction_theta_max 0.993
_diffrn_measurement_device_type 'Rigaku RAXIS-RAPID'
_diffrn_measurement_method \w
_diffrn_radiation_type 'Mo K\a'
_diffrn_radiation_wavelength 0.71075
_diffrn_reflns_av_R_equivalents 0.045
_diffrn_reflns_limit_h_max 14
_diffrn_reflns_limit_h_min -14
_diffrn_reflns_limit_k_max 18
_diffrn_reflns_limit_k_min -16
_diffrn_reflns_limit_l_max 16
_diffrn_reflns_limit_l_min -16
_diffrn_reflns_number 19033
_diffrn_reflns_theta_full 27.43
_diffrn_reflns_theta_max 27.43
_exptl_absorpt_coefficient_mu 0.145
_exptl_absorpt_correction_T_max 0.983
_exptl_absorpt_correction_T_min 0.762
_exptl_absorpt_correction_type multi-scan
_exptl_absorpt_process_details
;
Higashi, T. (1995). Program for Absorption Correction.
Rigaku Corporation, Tokyo, Japan.
;
_exptl_crystal_colour colorless
_exptl_crystal_density_diffrn 1.030
_exptl_crystal_density_method 'not measured'
_exptl_crystal_description block
_exptl_crystal_F_000 664.00
_exptl_crystal_size_max 0.30
_exptl_crystal_size_mid 0.16
_exptl_crystal_size_min 0.12
_refine_diff_density_max 0.17
_refine_diff_density_min -0.20
_refine_ls_extinction_method none
_refine_ls_goodness_of_fit_ref 1.012
_refine_ls_hydrogen_treatment refall
_refine_ls_number_parameters 210
_refine_ls_number_reflns 2129
_refine_ls_R_factor_gt 0.0419
_refine_ls_shift/su_max 0.0000
_refine_ls_structure_factor_coef Fsqd
_refine_ls_weighting_details 'w = 1/[0.0017Fo^2^ + 1.0000\s(Fo^2^)]/(4Fo^2^)'
_refine_ls_weighting_scheme calc
_refine_ls_wR_factor_ref 0.1141
_reflns_number_gt 2111
_reflns_number_total 4466
_reflns_threshold_expression F^2^>2.0\s(F^2^)
_cod_data_source_file b801561a.txt
_cod_data_source_block '_liu07-2-7-1'
_cod_original_formula_sum 'C16 H29 Al2 N O '
_cod_database_code 7003958

loop_
_symmetry_equiv_pos_site_id
_symmetry_equiv_pos_as_xyz
1 +X,+Y,+Z
2 1/2-X,1/2+Y,1/2-Z
3 -X,-Y,-Z
4 1/2+X,1/2-Y,1/2+Z

loop_
_atom_site_label
_atom_site_type_symbol
_atom_site_fract_x
_atom_site_fract_y
_atom_site_fract_z
_atom_site_U_iso_or_equiv
_atom_site_adp_type
_atom_site_occupancy
_atom_site_symmetry_multiplicity
_atom_site_calc_flag
_atom_site_refinement_flags
_atom_site_disorder_assembly
_atom_site_disorder_group
Al(1) Al 0.26191(7) 0.53881(5) 0.14759(6) 0.0464(2) Uani 1.00 1 d . . .
Al(2) Al 0.54026(8) 0.65368(6) 0.21157(8) 0.0581(2) Uani 1.00 1 d . . .
O(1) O 0.43448(15) 0.54535(12) 0.21211(14) 0.0501(5) Uani 1.00 1 d . . .
N(1) N 0.23178(18) 0.53295(14) 0.29108(16) 0.0431(5) Uani 1.00 1 d . . .
C(1) C 0.2154(2) 0.4163(2) 0.0838(2) 0.0676(9) Uani 1.00 1 d . . .
C(2) C 0.2008(2) 0.6474(2) 0.0570(2) 0.0685(9) Uani 1.00 1 d . . .
C(3) C 0.4817(2) 0.46937(18) 0.2792(2) 0.0489(7) Uani 1.00 1 d . . .
C(4) C 0.5843(2) 0.4205(2) 0.2678(2) 0.0615(9) Uani 1.00 1 d . . .
C(5) C 0.6315(2) 0.3456(2) 0.3380(3) 0.0705(10) Uani 1.00 1 d . . .
C(6) C 0.5794(2) 0.3206(2) 0.4180(2) 0.0683(9) Uani 1.00 1 d . . .
C(7) C 0.4781(2) 0.36940(19) 0.4282(2) 0.0571(8) Uani 1.00 1 d . . .
C(8) C 0.4258(2) 0.44356(17) 0.3574(2) 0.0461(7) Uani 1.00 1 d . . .
C(9) C 0.3120(2) 0.48667(18) 0.3676(2) 0.0486(7) Uani 1.00 1 d . . .
C(10) C 0.1130(2) 0.5700(2) 0.3089(2) 0.0515(8) Uani 1.00 1 d . . .
C(11) C 0.0047(2) 0.5422(2) 0.2077(2) 0.0684(10) Uani 1.00 1 d . . .
C(12) C 0.0901(3) 0.5315(2) 0.4100(2) 0.0759(11) Uani 1.00 1 d . . .
C(13) C 0.1267(2) 0.6752(2) 0.3183(2) 0.0673(10) Uani 1.00 1 d . . .
C(14) C 0.4569(3) 0.7552(2) 0.2631(3) 0.1025(13) Uani 1.00 1 d . . .
C(15) C 0.7067(2) 0.6286(2) 0.3207(3) 0.0852(12) Uani 1.00 1 d . . .
C(16) C 0.5391(4) 0.6613(4) 0.0603(3) 0.131(2) Uani 1.00 1 d . . .
H(1) H 0.1267 0.4133 0.0501 0.080 Uiso 1.00 1 c R . .
H(2) H 0.2563 0.4052 0.0308 0.080 Uiso 1.00 1 c R . .
H(3) H 0.2407 0.3704 0.1395 0.080 Uiso 1.00 1 c R . .
H(4) H 0.1132 0.6409 0.0196 0.081 Uiso 1.00 1 c R . .
H(5) H 0.2147 0.7014 0.1017 0.081 Uiso 1.00 1 c R . .
H(6) H 0.2448 0.6532 0.0054 0.081 Uiso 1.00 1 c R . .
H(7) H 0.6191 0.4420 0.1976 0.072 Uiso 1.00 1 c R . .
H(8) H 0.6986 0.3017 0.3286 0.078 Uiso 1.00 1 c R . .
H(9) H 0.6208 0.2650 0.4694 0.073 Uiso 1.00 1 c R . .
H(10) H 0.4273 0.3444 0.4870 0.063 Uiso 1.00 1 c R . .
H(11) H 0.2994 0.4673 0.4492 0.056 Uiso 1.00 1 c R . .
H(12) H 0.0155 0.5720 0.1456 0.081 Uiso 1.00 1 c R . .
H(13) H 0.0050 0.4766 0.1984 0.081 Uiso 1.00 1 c R . .
H(14) H -0.0732 0.5609 0.2159 0.081 Uiso 1.00 1 c R . .
H(15) H 0.1554 0.5521 0.4728 0.094 Uiso 1.00 1 c R . .
H(16) H 0.0112 0.5527 0.4136 0.094 Uiso 1.00 1 c R . .
H(17) H 0.0901 0.4654 0.4074 0.094 Uiso 1.00 1 c R . .
H(18) H 0.0516 0.7018 0.3247 0.081 Uiso 1.00 1 c R . .
H(19) H 0.1955 0.6905 0.3811 0.080 Uiso 1.00 1 c R . .
H(20) H 0.1419 0.6989 0.2550 0.080 Uiso 1.00 1 c R . .
H(21) H 0.3934 0.7818 0.2032 0.114 Uiso 1.00 1 c R . .
H(22) H 0.4198 0.7310 0.3142 0.114 Uiso 1.00 1 c R . .
H(23) H 0.5169 0.8016 0.2974 0.114 Uiso 1.00 1 c R . .
H(24) H 0.6947 0.6028 0.3844 0.102 Uiso 1.00 1 c R . .
H(25) H 0.7516 0.5856 0.2911 0.102 Uiso 1.00 1 c R . .
H(26) H 0.7534 0.6848 0.3391 0.102 Uiso 1.00 1 c R . .
H(27) H 0.4603 0.6394 0.0135 0.165 Uiso 1.00 1 c R . .
H(28) H 0.5509 0.7241 0.0427 0.165 Uiso 1.00 1 c R . .
H(29) H 0.6049 0.6240 0.0510 0.165 Uiso 1.00 1 c R . .

loop_
_atom_site_aniso_label
_atom_site_aniso_U_11
_atom_site_aniso_U_22
_atom_site_aniso_U_33
_atom_site_aniso_U_12
_atom_site_aniso_U_13
_atom_site_aniso_U_23
Al(1) 0.0444(4) 0.0478(4) 0.0442(4) 0.0041(3) 0.0100(3) 0.0054(3)
Al(2) 0.0588(5) 0.0589(5) 0.0607(6) -0.0079(4) 0.0247(4) 0.0041(4)
O(1) 0.0437(9) 0.0470(10) 0.0589(11) 0.0047(8) 0.0154(8) 0.0089(9)
N(1) 0.0414(11) 0.0413(11) 0.0442(12) 0.0004(9) 0.0103(9) 0.0020(10)
C(1) 0.0683(18) 0.072(2) 0.0585(19) 0.0035(16) 0.0145(15) -0.0095(16)
C(2) 0.0661(18) 0.075(2) 0.0604(19) 0.0113(15) 0.0144(15) 0.0194(16)
C(3) 0.0405(14) 0.0427(15) 0.0537(17) 0.0028(11) 0.0011(12) -0.0017(13)
C(4) 0.0469(15) 0.0597(18) 0.073(2) 0.0093(14) 0.0119(14) -0.0051(16)
C(5) 0.0502(16) 0.0520(19) 0.094(2) 0.0160(14) 0.0002(17) -0.0123(18)
C(6) 0.0611(18) 0.0458(17) 0.075(2) 0.0076(15) -0.0106(17) 0.0020(16)
C(7) 0.0536(16) 0.0442(15) 0.0577(17) -0.0017(13) -0.0050(13) 0.0069(13)
C(8) 0.0442(13) 0.0411(15) 0.0452(15) 0.0019(11) 0.0032(12) 0.0018(12)
C(9) 0.0477(14) 0.0442(15) 0.0470(16) -0.0028(12) 0.0052(12) 0.0031(12)
C(10) 0.0469(14) 0.0590(18) 0.0473(16) 0.0056(12) 0.0128(12) 0.0040(13)
C(11) 0.0443(15) 0.088(2) 0.069(2) 0.0037(15) 0.0122(14) -0.0014(17)
C(12) 0.067(2) 0.101(2) 0.068(2) 0.0101(18) 0.0319(17) 0.0149(19)
C(13) 0.0660(19) 0.062(2) 0.073(2) 0.0177(15) 0.0209(16) -0.0007(16)
C(14) 0.097(2) 0.066(2) 0.120(3) 0.0015(19) 0.001(2) -0.021(2)
C(15) 0.0574(18) 0.088(2) 0.110(2) -0.0115(18) 0.0264(18) 0.001(2)
C(16) 0.134(3) 0.188(5) 0.091(3) -0.038(3) 0.062(2) 0.014(3)

loop_
_atom_type_symbol
_atom_type_description
_atom_type_scat_dispersion_real
_atom_type_scat_dispersion_imag
_atom_type_scat_source
C C 0.003 0.002
;
International Tables for Crystallography
(1992, Vol. C, Tables 4.2.6.8 and 6.1.1.4)
;
H H 0.000 0.000
;
International Tables for Crystallography
(1992, Vol. C, Table 6.1.1.4)
;
N N 0.006 0.003
;
International Tables for Crystallography
(1992, Vol. C, Tables 4.2.6.8 and 6.1.1.4)
;
O O 0.011 0.006
;
International Tables for Crystallography
(1992, Vol. C, Tables 4.2.6.8 and 6.1.1.4)
;
Al Al 0.064 0.051
;
International Tables for Crystallography
(1992, Vol. C, Tables 4.2.6.8 and 6.1.1.4)
;

loop_
_geom_angle_atom_site_label_1
_geom_angle_atom_site_label_2
_geom_angle_atom_site_label_3
_geom_angle
_geom_angle_publ_flag
_geom_angle_site_symmetry_1
_geom_angle_site_symmetry_2
_geom_angle_site_symmetry_3
O(1) Al(1) N(1) 92.50(8) yes . . .
O(1) Al(1) C(1) 109.79(10) yes . . .
O(1) Al(1) C(2) 110.48(11) yes . . .
N(1) Al(1) C(1) 104.78(12) yes . . .
N(1) Al(1) C(2) 117.70(12) yes . . .
C(1) Al(1) C(2) 118.45(12) yes . . .
O(1) Al(2) C(14) 103.71(14) yes . . .
O(1) Al(2) C(15) 106.66(12) yes . . .
O(1) Al(2) C(16) 103.65(16) yes . . .
C(14) Al(2) C(15) 109.59(16) yes . . .
C(14) Al(2) C(16) 116.4(2) yes . . .
C(15) Al(2) C(16) 115.41(19) yes . . .
Al(1) O(1) Al(2) 125.88(9) yes . . .
Al(1) O(1) C(3) 112.21(15) yes . . .
Al(2) O(1) C(3) 121.05(13) yes . . .
Al(1) N(1) C(9) 116.99(19) yes . . .
Al(1) N(1) C(10) 122.87(14) yes . . .
C(9) N(1) C(10) 119.7(2) yes . . .
O(1) C(3) C(4) 119.6(2) yes . . .
O(1) C(3) C(8) 119.3(2) yes . . .
C(4) C(3) C(8) 121.0(2) yes . . .
C(3) C(4) C(5) 118.3(3) yes . . .
C(4) C(5) C(6) 121.4(3) yes . . .
C(5) C(6) C(7) 119.6(2) yes . . .
C(6) C(7) C(8) 120.8(3) yes . . .
C(3) C(8) C(7) 118.8(2) yes . . .
C(3) C(8) C(9) 123.8(2) yes . . .
C(7) C(8) C(9) 117.3(2) yes . . .
N(1) C(9) C(8) 124.4(2) yes . . .
N(1) C(10) C(11) 106.0(2) yes . . .
N(1) C(10) C(12) 113.5(2) yes . . .
N(1) C(10) C(13) 106.9(2) yes . . .
C(11) C(10) C(12) 109.7(2) yes . . .
C(11) C(10) C(13) 111.2(2) yes . . .
C(12) C(10) C(13) 109.5(2) yes . . .
Al(1) C(1) H(1) 109.6 no . . .
Al(1) C(1) H(2) 109.4 no . . .
Al(1) C(1) H(3) 109.4 no . . .
H(1) C(1) H(2) 109.5 no . . .
H(1) C(1) H(3) 109.5 no . . .
H(2) C(1) H(3) 109.5 no . . .
Al(1) C(2) H(4) 109.8 no . . .
Al(1) C(2) H(5) 109.3 no . . .
Al(1) C(2) H(6) 109.4 no . . .
H(4) C(2) H(5) 109.5 no . . .
H(4) C(2) H(6) 109.5 no . . .
H(5) C(2) H(6) 109.5 no . . .
C(3) C(4) H(7) 116.6 no . . .
C(5) C(4) H(7) 124.9 no . . .
C(4) C(5) H(8) 122.7 no . . .
C(6) C(5) H(8) 115.4 no . . .
C(5) C(6) H(9) 117.6 no . . .
C(7) C(6) H(9) 122.8 no . . .
C(6) C(7) H(10) 120.2 no . . .
C(8) C(7) H(10) 118.6 no . . .
N(1) C(9) H(11) 125.0 no . . .
C(8) C(9) H(11) 110.3 no . . .
C(10) C(11) H(12) 109.0 no . . .
C(10) C(11) H(13) 109.5 no . . .
C(10) C(11) H(14) 109.8 no . . .
H(12) C(11) H(13) 109.5 no . . .
H(12) C(11) H(14) 109.5 no . . .
H(13) C(11) H(14) 109.5 no . . .
C(10) C(12) H(15) 109.1 no . . .
C(10) C(12) H(16) 109.8 no . . .
C(10) C(12) H(17) 109.4 no . . .
H(15) C(12) H(16) 109.5 no . . .
H(15) C(12) H(17) 109.5 no . . .
H(16) C(12) H(17) 109.5 no . . .
C(10) C(13) H(18) 109.8 no . . .
C(10) C(13) H(19) 109.4 no . . .
C(10) C(13) H(20) 109.2 no . . .
H(18) C(13) H(19) 109.5 no . . .
H(18) C(13) H(20) 109.5 no . . .
H(19) C(13) H(20) 109.5 no . . .
Al(2) C(14) H(21) 109.7 no . . .
Al(2) C(14) H(22) 109.0 no . . .
Al(2) C(14) H(23) 109.8 no . . .
H(21) C(14) H(22) 109.5 no . . .
H(21) C(14) H(23) 109.5 no . . .
H(22) C(14) H(23) 109.5 no . . .
Al(2) C(15) H(24) 109.1 no . . .
Al(2) C(15) H(25) 109.2 no . . .
Al(2) C(15) H(26) 110.0 no . . .
H(24) C(15) H(25) 109.5 no . . .
H(24) C(15) H(26) 109.5 no . . .
H(25) C(15) H(26) 109.5 no . . .
Al(2) C(16) H(27) 109.2 no . . .
Al(2) C(16) H(28) 109.6 no . . .
Al(2) C(16) H(29) 109.6 no . . .
H(27) C(16) H(28) 109.5 no . . .
H(27) C(16) H(29) 109.5 no . . .
H(28) C(16) H(29) 109.5 no . . .

loop_
_geom_bond_atom_site_label_1
_geom_bond_atom_site_label_2
_geom_bond_distance
_geom_bond_publ_flag
_geom_bond_site_symmetry_1
_geom_bond_site_symmetry_2
Al(1) O(1) 1.8477(16) yes . .
Al(1) N(1) 1.988(2) yes . .
Al(1) C(1) 1.943(3) yes . .
Al(1) C(2) 1.939(3) yes . .
Al(2) O(1) 1.9564(19) yes . .
Al(2) C(14) 1.957(4) yes . .
Al(2) C(15) 1.981(3) yes . .
Al(2) C(16) 1.952(4) yes . .
O(1) C(3) 1.389(3) yes . .
N(1) C(9) 1.289(2) yes . .
N(1) C(10) 1.515(3) yes . .
C(3) C(4) 1.393(4) yes . .
C(3) C(8) 1.397(4) yes . .
C(4) C(5) 1.397(4) yes . .
C(5) C(6) 1.386(5) yes . .
C(6) C(7) 1.374(4) yes . .
C(7) C(8) 1.405(3) yes . .
C(8) C(9) 1.459(4) yes . .
C(10) C(11) 1.526(3) yes . .
C(10) C(12) 1.513(4) yes . .
C(10) C(13) 1.519(4) yes . .
C(1) H(1) 0.950 no . .
C(1) H(2) 0.950 no . .
C(1) H(3) 0.950 no . .
C(2) H(4) 0.950 no . .
C(2) H(5) 0.950 no . .
C(2) H(6) 0.950 no . .
C(4) H(7) 1.137 no . .
C(5) H(8) 1.018 no . .
C(6) H(9) 1.048 no . .
C(7) H(10) 1.141 no . .
C(9) H(11) 1.141 no . .
C(11) H(12) 0.950 no . .
C(11) H(13) 0.950 no . .
C(11) H(14) 0.950 no . .
C(12) H(15) 0.950 no . .
C(12) H(16) 0.950 no . .
C(12) H(17) 0.950 no . .
C(13) H(18) 0.950 no . .
C(13) H(19) 0.950 no . .
C(13) H(20) 0.950 no . .
C(14) H(21) 0.950 no . .
C(14) H(22) 0.950 no . .
C(14) H(23) 0.950 no . .
C(15) H(24) 0.950 no . .
C(15) H(25) 0.950 no . .
C(15) H(26) 0.950 no . .
C(16) H(27) 0.950 no . .
C(16) H(28) 0.950 no . .
C(16) H(29) 0.950 no . .

loop_
_geom_contact_atom_site_label_1
_geom_contact_atom_site_label_2
_geom_contact_distance
_geom_contact_publ_flag
_geom_contact_site_symmetry_1
_geom_contact_site_symmetry_2
C(7) C(9) 3.581(3) ? . 3_666
C(9) C(7) 3.581(3) ? . 3_666
C(1) H(4) 3.587 ? . 3_565
C(1) H(9) 3.014 ? . 4_454
C(1) H(12) 3.261 ? . 3_565
C(1) H(19) 3.380 ? . 2_545
C(1) H(22) 3.516 ? . 2_545
C(1) H(29) 3.102 ? . 3_665
C(2) H(1) 3.591 ? . 3_565
C(2) H(10) 3.141 ? . 2_555
C(2) H(23) 3.412 ? . 4_464
C(4) H(18) 3.528 ? . 2_545
C(5) H(15) 3.183 ? . 3_666
C(5) H(18) 3.186 ? . 2_545
C(5) H(19) 3.568 ? . 3_666
C(5) H(20) 3.593 ? . 2_545
C(6) H(11) 3.549 ? . 3_666
C(6) H(15) 3.390 ? . 3_666
C(6) H(18) 3.460 ? . 2_545
C(6) H(19) 2.994 ? . 3_666
C(6) H(20) 3.267 ? . 2_545
C(6) H(22) 3.534 ? . 3_666
C(7) H(4) 3.564 ? . 2_545
C(7) H(5) 3.178 ? . 2_545
C(7) H(11) 3.423 ? . 3_666
C(7) H(20) 3.373 ? . 2_545
C(7) H(22) 3.471 ? . 3_666
C(7) H(24) 3.567 ? . 3_666
C(8) H(11) 3.532 ? . 3_666
C(9) H(24) 3.473 ? . 3_666
C(11) H(1) 3.249 ? . 3_565
C(11) H(2) 3.590 ? . 3_565
C(11) H(23) 3.464 ? . 2_545
C(11) H(25) 3.392 ? . 1_455
C(12) H(16) 3.094 ? . 3_566
C(12) H(17) 3.557 ? . 3_566
C(12) H(24) 3.538 ? . 3_666
C(13) H(3) 3.138 ? . 2_555
C(13) H(9) 3.366 ? . 3_666
C(13) H(28) 3.572 ? . 4_465
C(14) H(3) 3.313 ? . 2_555
C(14) H(4) 3.547 ? . 4_565
C(14) H(10) 3.390 ? . 3_666
C(14) H(13) 3.226 ? . 2_555
C(15) H(8) 3.509 ? . 2_655
C(15) H(10) 3.305 ? . 3_666
C(15) H(11) 3.295 ? . 3_666
C(15) H(14) 3.311 ? . 1_655
C(15) H(16) 3.413 ? . 1_655
C(16) H(2) 3.041 ? . 3_665
C(16) H(7) 3.563 ? . 3_665
C(16) H(8) 3.474 ? . 2_655
H(1) C(2) 3.591 ? . 3_565
H(1) C(11) 3.249 ? . 3_565
H(1) H(4) 2.663 ? . 3_565
H(1) H(9) 2.756 ? . 4_454
H(1) H(12) 2.533 ? . 3_565
H(1) H(13) 3.460 ? . 3_565
H(1) H(14) 3.315 ? . 3_565
H(1) H(22) 3.282 ? . 2_545
H(1) H(23) 3.324 ? . 2_545
H(2) C(11) 3.590 ? . 3_565
H(2) C(16) 3.041 ? . 3_665
H(2) H(9) 2.853 ? . 4_454
H(2) H(12) 3.187 ? . 3_565
H(2) H(14) 3.232 ? . 3_565
H(2) H(19) 3.272 ? . 2_545
H(2) H(27) 3.457 ? . 3_665
H(2) H(28) 3.210 ? . 3_665
H(2) H(29) 2.177 ? . 3_665
H(3) C(13) 3.138 ? . 2_545
H(3) C(14) 3.313 ? . 2_545
H(3) H(9) 2.921 ? . 4_454
H(3) H(18) 3.285 ? . 2_545
H(3) H(19) 2.715 ? . 2_545
H(3) H(20) 2.918 ? . 2_545
H(3) H(21) 3.152 ? . 2_545
H(3) H(22) 2.876 ? . 2_545
H(3) H(23) 3.384 ? . 2_545
H(3) H(29) 3.425 ? . 3_665
H(4) C(1) 3.587 ? . 3_565
H(4) C(7) 3.564 ? . 2_555
H(4) C(14) 3.547 ? . 4_464
H(4) H(1) 2.663 ? . 3_565
H(4) H(9) 3.208 ? . 2_555
H(4) H(10) 2.955 ? . 2_555
H(4) H(13) 3.188 ? . 3_565
H(4) H(22) 3.386 ? . 4_464
H(4) H(23) 2.849 ? . 4_464
H(5) C(7) 3.178 ? . 2_555
H(5) H(10) 2.628 ? . 2_555
H(6) H(10) 3.374 ? . 2_555
H(6) H(23) 3.131 ? . 4_464
H(6) H(26) 3.188 ? . 4_464
H(7) C(16) 3.563 ? . 3_665
H(7) H(27) 2.839 ? . 3_665
H(7) H(29) 3.520 ? . 3_665
H(8) C(15) 3.509 ? . 2_645
H(8) C(16) 3.474 ? . 2_645
H(8) H(15) 3.318 ? . 3_666
H(8) H(18) 3.210 ? . 2_545
H(8) H(19) 3.558 ? . 3_666
H(8) H(25) 3.588 ? . 2_645
H(8) H(26) 2.921 ? . 2_645
H(8) H(28) 2.985 ? . 2_645
H(8) H(29) 3.406 ? . 2_645
H(9) C(1) 3.014 ? . 4_555
H(9) C(13) 3.366 ? . 3_666
H(9) H(1) 2.756 ? . 4_555
H(9) H(2) 2.853 ? . 4_555
H(9) H(3) 2.921 ? . 4_555
H(9) H(4) 3.208 ? . 2_545
H(9) H(12) 3.283 ? . 2_545
H(9) H(15) 3.542 ? . 3_666
H(9) H(19) 2.418 ? . 3_666
H(9) H(20) 3.542 ? . 2_545
H(9) H(22) 2.970 ? . 3_666
H(10) C(2) 3.141 ? . 2_545
H(10) C(14) 3.390 ? . 3_666
H(10) C(15) 3.305 ? . 3_666
H(10) H(4) 2.955 ? . 2_545
H(10) H(5) 2.628 ? . 2_545
H(10) H(6) 3.374 ? . 2_545
H(10) H(22) 2.813 ? . 3_666
H(10) H(23) 3.382 ? . 3_666
H(10) H(24) 2.576 ? . 3_666
H(10) H(26) 3.491 ? . 3_666
H(11) C(6) 3.549 ? . 3_666
H(11) C(7) 3.423 ? . 3_666
H(11) C(8) 3.532 ? . 3_666
H(11) C(15) 3.295 ? . 3_666
H(11) H(21) 3.596 ? . 2_545
H(11) H(24) 2.354 ? . 3_666
H(12) C(1) 3.261 ? . 3_565
H(12) H(1) 2.533 ? . 3_565
H(12) H(2) 3.187 ? . 3_565
H(12) H(9) 3.283 ? . 2_555
H(13) C(14) 3.226 ? . 2_545
H(13) H(1) 3.460 ? . 3_565
H(13) H(4) 3.188 ? . 3_565
H(13) H(21) 3.134 ? . 2_545
H(13) H(23) 2.528 ? . 2_545
H(14) C(15) 3.311 ? . 1_455
H(14) H(1) 3.315 ? . 3_565
H(14) H(2) 3.232 ? . 3_565
H(14) H(25) 2.474 ? . 1_455
H(14) H(26) 3.380 ? . 1_455
H(15) C(5) 3.183 ? . 3_666
H(15) C(6) 3.390 ? . 3_666
H(15) H(8) 3.318 ? . 3_666
H(15) H(9) 3.542 ? . 3_666
H(15) H(16) 3.103 ? . 3_566
H(15) H(17) 3.564 ? . 3_566
H(15) H(24) 3.034 ? . 3_666
H(15) H(25) 3.505 ? . 3_666
H(16) C(12) 3.094 ? . 3_566
H(16) C(15) 3.413 ? . 1_455
H(16) H(15) 3.103 ? . 3_566
H(16) H(16) 2.773 ? . 3_566
H(16) H(17) 2.891 ? . 3_566
H(16) H(24) 3.516 ? . 1_455
H(16) H(25) 2.873 ? . 1_455
H(16) H(26) 3.330 ? . 1_455
H(16) H(28) 3.574 ? . 4_465
H(17) C(12) 3.557 ? . 3_566
H(17) H(15) 3.564 ? . 3_566
H(17) H(16) 2.891 ? . 3_566
H(17) H(21) 3.031 ? . 2_545
H(17) H(23) 3.457 ? . 2_545
H(17) H(24) 3.144 ? . 3_666
H(18) C(4) 3.528 ? . 2_555
H(18) C(5) 3.186 ? . 2_555
H(18) C(6) 3.460 ? . 2_555
H(18) H(3) 3.285 ? . 2_555
H(18) H(8) 3.210 ? . 2_555
H(18) H(26) 3.410 ? . 1_455
H(18) H(28) 3.012 ? . 4_465
H(19) C(1) 3.380 ? . 2_555
H(19) C(5) 3.568 ? . 3_666
H(19) C(6) 2.994 ? . 3_666
H(19) H(2) 3.272 ? . 2_555
H(19) H(3) 2.715 ? . 2_555
H(19) H(8) 3.558 ? . 3_666
H(19) H(9) 2.418 ? . 3_666
H(19) H(28) 3.258 ? . 4_465
H(20) C(5) 3.593 ? . 2_555
H(20) C(6) 3.267 ? . 2_555
H(20) C(7) 3.373 ? . 2_555
H(20) H(3) 2.918 ? . 2_555
H(20) H(9) 3.542 ? . 2_555
H(21) H(3) 3.152 ? . 2_555
H(21) H(11) 3.596 ? . 2_555
H(21) H(13) 3.134 ? . 2_555
H(21) H(17) 3.031 ? . 2_555
H(22) C(1) 3.516 ? . 2_555
H(22) C(6) 3.534 ? . 3_666
H(22) C(7) 3.471 ? . 3_666
H(22) H(1) 3.282 ? . 2_555
H(22) H(3) 2.876 ? . 2_555
H(22) H(4) 3.386 ? . 4_565
H(22) H(9) 2.970 ? . 3_666
H(22) H(10) 2.813 ? . 3_666
H(23) C(2) 3.412 ? . 4_565
H(23) C(11) 3.464 ? . 2_555
H(23) H(1) 3.324 ? . 2_555
H(23) H(3) 3.384 ? . 2_555
H(23) H(4) 2.849 ? . 4_565
H(23) H(6) 3.131 ? . 4_565
H(23) H(10) 3.382 ? . 3_666
H(23) H(13) 2.528 ? . 2_555
H(23) H(17) 3.457 ? . 2_555
H(24) C(7) 3.567 ? . 3_666
H(24) C(9) 3.473 ? . 3_666
H(24) C(12) 3.538 ? . 3_666
H(24) H(10) 2.576 ? . 3_666
H(24) H(11) 2.354 ? . 3_666
H(24) H(15) 3.034 ? . 3_666
H(24) H(16) 3.516 ? . 1_655
H(24) H(17) 3.144 ? . 3_666
H(25) C(11) 3.392 ? . 1_655
H(25) H(8) 3.588 ? . 2_655
H(25) H(14) 2.474 ? . 1_655
H(25) H(15) 3.505 ? . 3_666
H(25) H(16) 2.873 ? . 1_655
H(26) H(6) 3.188 ? . 4_565
H(26) H(8) 2.921 ? . 2_655
H(26) H(10) 3.491 ? . 3_666
H(26) H(14) 3.380 ? . 1_655
H(26) H(16) 3.330 ? . 1_655
H(26) H(18) 3.410 ? . 1_655
H(27) H(2) 3.457 ? . 3_665
H(27) H(7) 2.839 ? . 3_665
H(28) C(13) 3.572 ? . 4_564
H(28) H(2) 3.210 ? . 3_665
H(28) H(8) 2.985 ? . 2_655
H(28) H(16) 3.574 ? . 4_564
H(28) H(18) 3.012 ? . 4_564
H(28) H(19) 3.258 ? . 4_564
H(29) C(1) 3.102 ? . 3_665
H(29) H(2) 2.177 ? . 3_665
H(29) H(3) 3.425 ? . 3_665
H(29) H(7) 3.520 ? . 3_665
H(29) H(8) 3.406 ? . 2_655

loop_
_geom_torsion_atom_site_label_1
_geom_torsion_atom_site_label_2
_geom_torsion_atom_site_label_3
_geom_torsion_atom_site_label_4
_geom_torsion
_geom_torsion_publ_flag
_geom_torsion_site_symmetry_1
_geom_torsion_site_symmetry_2
_geom_torsion_site_symmetry_3
_geom_torsion_site_symmetry_4
O(1) Al(1) N(1) C(9) -36.71(18) ? . . . .
O(1) Al(1) N(1) C(10) 150.72(18) ? . . . .
N(1) Al(1) O(1) Al(2) -111.23(13) ? . . . .
N(1) Al(1) O(1) C(3) 58.20(18) ? . . . .
C(1) Al(1) O(1) Al(2) 142.09(15) ? . . . .
C(1) Al(1) O(1) C(3) -48.5(2) ? . . . .
C(2) Al(1) O(1) Al(2) 9.64(18) ? . . . .
C(2) Al(1) O(1) C(3) 179.06(19) ? . . . .
C(1) Al(1) N(1) C(9) 74.5(2) ? . . . .
C(1) Al(1) N(1) C(10) -98.05(19) ? . . . .
C(2) Al(1) N(1) C(9) -151.45(19) ? . . . .
C(2) Al(1) N(1) C(10) 36.0(2) ? . . . .
C(14) Al(2) O(1) Al(1) 51.47(17) ? . . . .
C(14) Al(2) O(1) C(3) -117.1(2) ? . . . .
C(15) Al(2) O(1) Al(1) 167.14(16) ? . . . .
C(15) Al(2) O(1) C(3) -1.4(2) ? . . . .
C(16) Al(2) O(1) Al(1) -70.6(2) ? . . . .
C(16) Al(2) O(1) C(3) 120.8(2) ? . . . .
Al(1) O(1) C(3) C(4) 130.2(2) ? . . . .
Al(1) O(1) C(3) C(8) -50.2(2) ? . . . .
Al(2) O(1) C(3) C(4) -59.8(2) ? . . . .
Al(2) O(1) C(3) C(8) 119.8(2) ? . . . .
Al(1) N(1) C(9) C(8) 3.7(3) ? . . . .
Al(1) N(1) C(10) C(11) 40.6(2) ? . . . .
Al(1) N(1) C(10) C(12) 161.14(18) ? . . . .
Al(1) N(1) C(10) C(13) -78.0(2) ? . . . .
C(9) N(1) C(10) C(11) -131.7(2) ? . . . .
C(9) N(1) C(10) C(12) -11.2(3) ? . . . .
C(9) N(1) C(10) C(13) 109.6(2) ? . . . .
C(10) N(1) C(9) C(8) 176.5(2) ? . . . .
O(1) C(3) C(4) C(5) 178.6(2) ? . . . .
O(1) C(3) C(8) C(7) -177.0(2) ? . . . .
O(1) C(3) C(8) C(9) 5.7(3) ? . . . .
C(4) C(3) C(8) C(7) 2.7(3) ? . . . .
C(4) C(3) C(8) C(9) -174.7(2) ? . . . .
C(8) C(3) C(4) C(5) -1.0(3) ? . . . .
C(3) C(4) C(5) C(6) -0.7(4) ? . . . .
C(4) C(5) C(6) C(7) 0.8(4) ? . . . .
C(5) C(6) C(7) C(8) 0.9(4) ? . . . .
C(6) C(7) C(8) C(3) -2.6(3) ? . . . .
C(6) C(7) C(8) C(9) 174.9(2) ? . . . .
C(3) C(8) C(9) N(1) 20.2(3) ? . . . .
C(7) C(8) C(9) N(1) -157.2(2) ? . . . .
